data_7126493
loop_
_publ_author_name
'Levine, Andrew M.'
'Bu, Guanhong'
'Biswas, Sankarsan'
'Tsai, Esther H. R.'
'Braunschweig, Adam B.'
'Nannenga, Brent L.'

_publ_section_title
;
 Crystal structure and orientation of organic semiconductor thin films by
 microcrystal electron diffraction and grazing-incidence wide-angle X-ray
 scattering.
;
_journal_issue 30
_journal_name_full 'Chemical communications (Cambridge, England)'
_journal_page_first 4204
_journal_page_last 4207
_journal_paper_doi 10.1039/d0cc00119h
_journal_volume 56
_journal_year 2020
_chemical_formula_sum 'C432 H560 N64 O60 S16'
_chemical_formula_weight 8122.58
_chemical_name_common dDPP
_chemical_name_systematic diketopyrrolopyrrole
_space_group_crystal_system monoclinic
_space_group_IT_number 14
_space_group_name_Hall '-P 2yn'
_space_group_name_H-M_alt 'P 1 21/n 1'
_atom_sites_solution_hydrogens geom
_audit_creation_method SHELXL-2018/3
_audit_update_record
;
2019-11-05 deposited with the CCDC.	2020-03-13 downloaded from the CCDC.
;
_cell_angle_alpha 90.00(3)
_cell_angle_beta 94.63(3)
_cell_angle_gamma 90.00(3)
_cell_formula_units_Z 1
_cell_length_a 15.090(3)
_cell_length_b 19.550(4)
_cell_length_c 34.770(7)
_cell_measurement_temperature 77
_cell_volume 10224(4)
_computing_structure_refinement 'SHELXL-2018/3 (Sheldrick, 2018)'
_computing_structure_solution 'SHELXT 2018/2 (Sheldrick, 2018)'
_diffrn_ambient_temperature 77
_diffrn_measured_fraction_theta_full 0.977
_diffrn_measured_fraction_theta_max 0.977
_diffrn_measurement_device_type Titan_Krios
_diffrn_radiation_type electron
_diffrn_radiation_wavelength 1.000
_diffrn_reflns_av_R_equivalents 0.2693
_diffrn_reflns_av_unetI/netI 0.1538
_diffrn_reflns_Laue_measured_fraction_full 0.977
_diffrn_reflns_Laue_measured_fraction_max 0.977
_diffrn_reflns_limit_h_max 16
_diffrn_reflns_limit_h_min -16
_diffrn_reflns_limit_k_max 21
_diffrn_reflns_limit_k_min -21
_diffrn_reflns_limit_l_max 36
_diffrn_reflns_limit_l_min -36
_diffrn_reflns_number 132810
_diffrn_reflns_point_group_measured_fraction_full 0.977
_diffrn_reflns_point_group_measured_fraction_max 0.977
_diffrn_reflns_theta_full 33.828
_diffrn_reflns_theta_max 33.828
_diffrn_reflns_theta_min 1.653
_exptl_absorpt_coefficient_mu 0.000
_exptl_crystal_density_diffrn 1.319
_exptl_crystal_description Micro/Nanocrystals
_exptl_crystal_F_000 1722
_refine_diff_density_max 0.496
_refine_diff_density_min -0.279
_refine_diff_density_rms 0.077
_refine_ls_extinction_method none
_refine_ls_goodness_of_fit_ref 1.813
_refine_ls_hydrogen_treatment constr
_refine_ls_matrix_type full
_refine_ls_number_parameters 1304
_refine_ls_number_reflns 14450
_refine_ls_number_restraints 1083
_refine_ls_restrained_S_all 1.757
_refine_ls_R_factor_all 0.2908
_refine_ls_R_factor_gt 0.2350
_refine_ls_shift/su_max 0.043
_refine_ls_shift/su_mean 0.005
_refine_ls_structure_factor_coef Fsqd
_refine_ls_weighting_details 'w=1/[\s^2^(Fo^2^)+(0.2000P)^2^] where P=(Fo^2^+2Fc^2^)/3'
_refine_ls_weighting_scheme calc
_refine_ls_wR_factor_gt 0.5323
_refine_ls_wR_factor_ref 0.5555
_reflns_Friedel_coverage 0.000
_reflns_number_gt 8847
_reflns_number_total 14450
_reflns_threshold_expression 'I > 2\s(I)'
_cod_data_source_file d0cc00119h2.cif
_cod_data_source_block dDPP_total7_a
_cod_original_sg_symbol_H-M 'P 21/n'
_cod_database_code 7126493
_shelx_shelxl_version_number 2018/3
_shelx_space_group_comment
;
The symmetry employed for this shelxl refinement is uniquely defined
by the following loop, which should always be used as a source of
symmetry information in preference to the above space-group names.
They are only intended as comments.
;

loop_
_space_group_symop_operation_xyz
'x, y, z'
'-x+1/2, y+1/2, -z+1/2'
'-x, -y, -z'
'x-1/2, -y-1/2, z-1/2'

loop_
_atom_site_label
_atom_site_type_symbol
_atom_site_fract_x
_atom_site_fract_y
_atom_site_fract_z
_atom_site_U_iso_or_equiv
_atom_site_adp_type
_atom_site_occupancy
_atom_site_site_symmetry_order
_atom_site_calc_flag
_atom_site_refinement_flags_posn
_atom_site_refinement_flags_adp
_atom_site_refinement_flags_occupancy
_atom_site_disorder_assembly
_atom_site_disorder_group
S001 S 0.8457(3) 0.2134(3) 0.40257(18) 0.0342(14) Uani 1 1 d . . . . .
C1 C 1.1011(18) -0.2000(11) 0.3883(9) 0.174(11) Uani 1 1 d D . . . .
H1A H 1.110187 -0.241979 0.374877 0.261 Uiso 1 1 calc R U . . .
H1B H 1.063252 -0.208181 0.408723 0.261 Uiso 1 1 calc R U . . .
H1C H 1.157268 -0.182559 0.398926 0.261 Uiso 1 1 calc R U . . .
O1 O 0.6018(8) 1.0803(7) 0.7666(4) 0.072(4) Uani 1 1 d . . . . .
N1 N 0.6191(7) 0.6908(5) 0.5284(4) 0.048(2) Uani 1 1 d D . . . .
S1 S 0.8923(4) 0.6272(3) 0.52298(19) 0.0406(15) Uani 1 1 d . . . . .
S2 S 0.6306(3) 0.3827(3) 0.47539(18) 0.0380(14) Uani 1 1 d . . . . .
C2 C 0.5593(13) 0.8104(9) 0.5106(7) 0.122(6) Uani 1 1 d D . . . .
H21 H 0.537895 0.815644 0.536324 0.147 Uiso 1 1 calc R U . . .
O2 O 0.7703(6) 1.0434(6) 0.8077(4) 0.056(3) Uani 1 1 d . . . . .
N2 N 0.5621(7) 0.9948(6) 0.7002(4) 0.055(3) Uani 1 1 d . . . . .
H2 H 0.567615 1.023438 0.719012 0.066 Uiso 1 1 calc R U . . .
C3 C 0.9198(8) 0.9199(7) 0.7558(4) 0.053(3) Uani 1 1 d . . . . .
S3 S 0.6520(4) 0.7896(3) 0.60347(19) 0.0416(15) Uani 1 1 d . . . . .
O3 O 0.6557(9) -0.0341(6) 0.1941(5) 0.079(4) Uani 1 1 d . . . . .
N3 N 1.0093(7) 0.7543(6) 0.6907(4) 0.045(2) Uani 1 1 d . . . . .
H3A H 1.005869 0.794429 0.700572 0.054 Uiso 1 1 calc R U . . .
C4 C 0.7959(10) 0.6302(8) 0.4291(6) 0.090(5) Uani 1 1 d . . . . .
H4 H 0.769104 0.633598 0.453768 0.108 Uiso 1 1 calc R U . . .
N4 N 0.8689(7) 0.5204(5) 0.4491(4) 0.049(3) Uani 1 1 d . . . . .
N005 N 0.8330(6) 0.9362(6) 0.7521(4) 0.049(3) Uani 1 1 d . . . . .
H005 H 0.814524 0.960004 0.770673 0.058 Uiso 1 1 calc R U . . .
C5 C 0.670(2) 0.6493(19) 0.3891(12) 0.30(2) Uani 1 1 d . . . . .
H5A H 0.635259 0.657117 0.410630 0.447 Uiso 1 1 calc R U . . .
H5B H 0.631168 0.636761 0.366913 0.447 Uiso 1 1 calc R U . . .
H5C H 0.701541 0.690259 0.383565 0.447 Uiso 1 1 calc R U . . .
N5 N 0.8704(7) 0.3134(5) 0.4797(4) 0.039(2) Uani 1 1 d . . . . .
C007 C 1.0494(7) 0.7067(6) 0.7140(4) 0.044(3) Uani 1 1 d . . . . .
N6 N 0.5504(7) 0.2090(5) 0.3589(4) 0.041(2) Uani 1 1 d . . . . .
C6 C 0.5300(7) 0.3306(6) 0.3688(4) 0.042(3) Uani 1 1 d . . . . .
H6 H 0.511670 0.373201 0.359296 0.050 Uiso 1 1 calc R U . . .
C7 C 0.5323(14) 0.3464(13) 0.6266(7) 0.151(10) Uani 1 1 d . . . . .
H7A H 0.502776 0.371738 0.645495 0.227 Uiso 1 1 calc R U . . .
H7B H 0.559444 0.306383 0.638445 0.227 Uiso 1 1 calc R U . . .
H7C H 0.489793 0.332960 0.605977 0.227 Uiso 1 1 calc R U . . .
N008 N 0.6139(6) 0.1375(5) 0.4040(3) 0.035(2) Uani 1 1 d . . . . .
H008 H 0.606197 0.107690 0.385843 0.042 Uiso 1 1 calc R U . . .
C8 C 0.9017(6) 0.7527(5) 0.5779(4) 0.034(2) Uani 1 1 d . . . . .
H8 H 0.876905 0.756345 0.552660 0.041 Uiso 1 1 calc R U . . .
C9 C 0.8528(7) 0.3350(5) 0.4431(4) 0.037(2) Uani 1 1 d . . . . .
N00A N 0.4824(7) 0.2648(6) 0.3085(4) 0.044(2) Uani 1 1 d . . . . .
H00A H 0.497674 0.230573 0.294980 0.053 Uiso 1 1 calc R U . . .
C00B C 0.9158(6) 0.8094(5) 0.6029(4) 0.035(2) Uani 1 1 d . . . . .
N00C N 0.6510(7) 0.0749(6) 0.2539(4) 0.050(3) Uani 1 1 d . . . . .
H00C H 0.659740 0.041009 0.238897 0.060 Uiso 1 1 calc R U . . .
C00D C 0.4234(7) 0.3090(6) 0.2902(4) 0.047(3) Uani 1 1 d . . . . .
C00E C 0.6052(7) 0.6375(6) 0.4995(4) 0.041(2) Uani 1 1 d . . . . .
N00H N 0.9451(7) 0.8071(5) 0.6389(4) 0.046(2) Uani 1 1 d . . . . .
O00J O 0.5772(8) 0.6478(5) 0.4670(4) 0.057(3) Uani 1 1 d . . . . .
N00K N 0.6998(7) 0.9610(5) 0.7229(3) 0.041(2) Uani 1 1 d . . . . .
N00L N 0.9158(7) 0.0003(6) 0.3077(4) 0.053(3) Uani 1 1 d . . . . .
H00L H 0.906403 -0.029413 0.289567 0.063 Uiso 1 1 calc R U . . .
O00M O 0.7262(7) 0.5238(5) 0.6120(4) 0.050(3) Uani 1 1 d . . . . .
C00N C 0.9729(7) 0.7479(5) 0.6530(4) 0.037(2) Uani 1 1 d . . . . .
N00O N 0.8864(7) 0.8752(5) 0.5912(4) 0.047(3) Uani 1 1 d . . . . .
H00O H 0.895977 0.907056 0.608034 0.056 Uiso 1 1 calc R U . . .
C00Q C 0.9892(9) -0.0060(6) 0.3302(5) 0.057(3) Uani 1 1 d . . . . .
C00T C 0.8877(7) 0.3658(5) 0.5079(4) 0.034(2) Uani 1 1 d . . . . .
N00U N 0.7820(7) 0.0414(6) 0.2838(4) 0.050(3) Uani 1 1 d . . . . .
C00V C 0.6836(7) 0.7069(5) 0.5973(4) 0.035(2) Uani 1 1 d . . . . .
C00W C 0.9187(7) 0.6271(6) 0.5715(4) 0.042(2) Uani 1 1 d . . . . .
C00Y C 0.8222(7) 0.2994(5) 0.4100(4) 0.038(2) Uani 1 1 d . . . . .
C00Z C 0.7171(8) 0.0883(6) 0.2811(4) 0.047(3) Uani 1 1 d . . . . .
N10 N 0.6752(7) 0.4819(5) 0.5510(4) 0.045(2) Uani 1 1 d . . . . .
C10 C 0.6431(6) 0.5072(5) 0.5157(4) 0.032(2) Uani 1 1 d . . . . .
C012 C 0.7706(8) 0.9204(6) 0.7235(4) 0.050(3) Uani 1 1 d . . . . .
C12 C 0.7324(11) 0.5948(11) 0.3982(7) 0.129(8) Uani 1 1 d . . . . .
H12A H 0.762934 0.581242 0.375908 0.155 Uiso 1 1 calc R U . . .
H12B H 0.703822 0.555121 0.408559 0.155 Uiso 1 1 calc R U . . .
C11 C 0.5865(7) 0.2032(5) 0.3940(4) 0.037(2) Uani 1 1 d . . . . .
C013 C 0.5671(7) 0.3221(6) 0.4050(4) 0.036(2) Uani 1 1 d . . . . .
C13 C 0.451(2) 1.1402(15) 0.6463(10) 0.225(15) Uani 1 1 d D . . . .
H13A H 0.494876 1.114222 0.633416 0.270 Uiso 1 1 calc R U . . .
H13B H 0.481475 1.168062 0.666330 0.270 Uiso 1 1 calc R U . . .
C014 C 0.6947(6) 0.5354(6) 0.5776(4) 0.037(2) Uani 1 1 d . . . . .
C14 C 0.4816(12) 0.7799(11) 0.4848(6) 0.124(7) Uani 1 1 d D . . . .
H14A H 0.499574 0.773359 0.459207 0.186 Uiso 1 1 calc R U . . .
H14B H 0.431827 0.810666 0.483928 0.186 Uiso 1 1 calc R U . . .
H14C H 0.464814 0.736750 0.495180 0.186 Uiso 1 1 calc R U . . .
C015 C 0.8496(8) 0.0524(6) 0.3104(4) 0.046(3) Uani 1 1 d . . . . .
C15 C 0.8253(12) 0.7105(10) 0.4125(8) 0.145(10) Uani 1 1 d . . . . .
H15A H 0.877437 0.726505 0.427446 0.218 Uiso 1 1 calc R U . . .
H15B H 0.777267 0.741965 0.415016 0.218 Uiso 1 1 calc R U . . .
H15C H 0.837328 0.707273 0.385857 0.218 Uiso 1 1 calc R U . . .
C016 C 0.6564(6) 0.6664(6) 0.5615(4) 0.036(2) Uani 1 1 d . . . . .
C16 C 1.0570(18) -0.1474(16) 0.3600(10) 0.197(14) Uani 1 1 d D . . . .
H16A H 1.027384 -0.172833 0.338737 0.236 Uiso 1 1 calc R U . . .
H16B H 1.010899 -0.124714 0.373153 0.236 Uiso 1 1 calc R U . . .
C017 C 0.8260(8) 0.9689(6) 0.5578(5) 0.057(3) Uani 1 1 d . . . . .
H01A H 0.822252 0.986209 0.531572 0.068 Uiso 1 1 calc R U . . .
H01B H 0.875076 0.991931 0.572108 0.068 Uiso 1 1 calc R U . . .
C17 C 0.9675(13) 0.0666(10) 0.4840(9) 0.142(10) Uani 1 1 d D . . . .
H17A H 0.945842 0.021994 0.490029 0.214 Uiso 1 1 calc R U . . .
H17B H 1.026160 0.072728 0.496298 0.214 Uiso 1 1 calc R U . . .
H17C H 0.969306 0.070774 0.456535 0.214 Uiso 1 1 calc R U . . .
C018 C 0.7355(7) 0.6835(6) 0.6266(4) 0.035(2) Uani 1 1 d . . . . .
H018 H 0.758909 0.639504 0.627466 0.042 Uiso 1 1 calc R U . . .
C18 C 0.394(2) 1.1848(16) 0.6172(11) 0.257(19) Uani 1 1 d D . . . .
H18A H 0.427549 1.224015 0.610438 0.386 Uiso 1 1 calc R U . . .
H18B H 0.341441 1.199507 0.628765 0.386 Uiso 1 1 calc R U . . .
H18C H 0.377171 1.158511 0.594483 0.386 Uiso 1 1 calc R U . . .
C019 C 0.8806(7) 0.4979(6) 0.4870(4) 0.038(2) Uani 1 1 d . . . . .
C01A C 0.5780(8) 0.3840(6) 0.4299(4) 0.044(3) Uani 1 1 d . . . . .
C01C C 0.6156(7) 0.4653(6) 0.4827(4) 0.038(2) Uani 1 1 d . . . . .
C01D C 0.8552(8) 0.1034(6) 0.3355(4) 0.046(3) Uani 1 1 d . . . . .
H01D H 0.901992 0.106357 0.354482 0.055 Uiso 1 1 calc R U . . .
C01E C 0.7042(7) 0.8515(6) 0.6721(4) 0.042(3) Uani 1 1 d . . . . .
O01F O 0.4098(6) 0.3695(5) 0.3042(4) 0.050(3) Uani 1 1 d . . . . .
C01G C 0.9296(7) 0.6887(5) 0.5956(4) 0.038(2) Uani 1 1 d . . . . .
C01H C 0.7519(7) 0.7301(5) 0.6556(4) 0.035(2) Uani 1 1 d . . . . .
H01H H 0.788874 0.722114 0.677829 0.042 Uiso 1 1 calc R U . . .
C01I C 0.5745(9) 0.1069(8) 0.2472(5) 0.072(4) Uani 1 1 d . . . . .
C01J C 0.5985(7) 0.2591(5) 0.4194(4) 0.036(2) Uani 1 1 d . . . . .
H01J H 0.625592 0.254326 0.444229 0.043 Uiso 1 1 calc R U . . .
C01K C 0.6363(8) 0.9480(7) 0.6968(4) 0.054(3) Uani 1 1 d . . . . .
C01L C 0.6666(7) 0.5942(6) 0.5572(4) 0.039(2) Uani 1 1 d . . . . .
C01M C 0.7803(6) 0.3255(6) 0.3777(4) 0.034(2) Uani 1 1 d . . . . .
H01M H 0.766241 0.371672 0.375245 0.041 Uiso 1 1 calc R U . . .
C01N C 0.8451(8) 0.8950(6) 0.5570(4) 0.045(3) Uani 1 1 d . . . . .
O01O O 0.9037(7) 0.3564(5) 0.5421(4) 0.044(2) Uani 1 1 d . . . . .
C01P C 0.6507(8) 0.1131(7) 0.4379(4) 0.048(3) Uani 1 1 d . . . . .
C01Q C 0.7061(8) 0.4145(6) 0.5600(4) 0.051(3) Uani 1 1 d . . . . .
H01C H 0.754775 0.416949 0.580006 0.061 Uiso 1 1 calc R U . . .
H01E H 0.728795 0.394260 0.537327 0.061 Uiso 1 1 calc R U . . .
O01R O 0.9526(7) 0.8756(7) 0.7360(4) 0.062(3) Uani 1 1 d . . . . .
O01S O 0.8257(9) 0.8606(6) 0.5310(4) 0.072(4) Uani 1 1 d . . . . .
O01T O 1.0486(8) 0.6478(6) 0.7071(4) 0.063(3) Uani 1 1 d . . . . .
C01U C 0.8753(7) 0.4285(6) 0.4849(4) 0.039(2) Uani 1 1 d . . . . .
C01V C 0.7593(7) 0.2787(6) 0.3481(4) 0.045(3) Uani 1 1 d . . . . .
H01V H 0.726170 0.289187 0.325134 0.054 Uiso 1 1 calc R U . . .
C01W C 0.5986(8) 0.3880(7) 0.6118(4) 0.055(3) Uani 1 1 d . . . . .
H01F H 0.648947 0.389427 0.630979 0.066 Uiso 1 1 calc R U . . .
H01G H 0.575240 0.434093 0.609280 0.066 Uiso 1 1 calc R U . . .
C01Y C 0.5204(7) 0.2676(5) 0.3452(4) 0.035(2) Uani 1 1 d . . . . .
C01Z C 0.7190(7) 0.1452(6) 0.3061(4) 0.039(3) Uani 1 1 d . . . . .
H01Z H 0.673438 0.177371 0.304748 0.047 Uiso 1 1 calc R U . . .
C020 C 0.9726(8) 0.9554(7) 0.7881(5) 0.061(4) Uani 1 1 d . . . . .
H02A H 0.966831 1.004249 0.783699 0.073 Uiso 1 1 calc R U . . .
H02B H 0.945079 0.945365 0.811717 0.073 Uiso 1 1 calc R U . . .
C021 C 0.7902(7) 0.1507(6) 0.3323(4) 0.040(3) Uani 1 1 d . . . . .
C21 C 0.5918(10) 0.8766(6) 0.5002(5) 0.065(4) Uani 1 1 d D . . . .
H21A H 0.589255 0.881058 0.472301 0.078 Uiso 1 1 calc R U . . .
H21B H 0.653030 0.882399 0.510431 0.078 Uiso 1 1 calc R U . . .
C022 C 0.6682(8) 0.0379(7) 0.4391(4) 0.054(3) Uani 1 1 d . . . . .
H02C H 0.618138 0.013651 0.426310 0.065 Uiso 1 1 calc R U . . .
H02D H 0.675600 0.022632 0.465740 0.065 Uiso 1 1 calc R U . . .
C22 C 0.5324(17) 0.9309(11) 0.5172(12) 0.223(19) Uani 1 1 d D . . . .
H22A H 0.562427 0.949638 0.540195 0.335 Uiso 1 1 calc R U . . .
H22B H 0.477610 0.910110 0.523344 0.335 Uiso 1 1 calc R U . . .
H22C H 0.519951 0.966723 0.498672 0.335 Uiso 1 1 calc R U . . .
O024 O 0.8569(7) 0.4757(5) 0.3875(4) 0.052(3) Uani 1 1 d . . . . .
C24 C 0.6303(14) 0.7580(7) 0.5144(6) 0.121(6) Uani 1 1 d D . . . .
H24A H 0.651522 0.752976 0.488898 0.145 Uiso 1 1 calc R U . . .
H24B H 0.678859 0.777968 0.530574 0.145 Uiso 1 1 calc R U . . .
C025 C 0.8565(9) 0.4066(6) 0.4459(4) 0.052(3) Uani 1 1 d . . . . .
O026 O 0.4684(7) 0.9637(6) 0.6499(4) 0.060(3) Uani 1 1 d . . . . .
C027 C 1.1209(11) 0.9983(9) 0.8160(5) 0.086(5) Uani 1 1 d . . . . .
H02E H 1.094374 1.007455 0.839992 0.104 Uiso 1 1 calc R U . . .
H02F H 1.178985 0.978558 0.822987 0.104 Uiso 1 1 calc R U . . .
O028 O 1.0103(9) 0.0260(6) 0.3579(5) 0.075(4) Uani 1 1 d . . . . .
C029 C 1.0914(9) 0.7348(7) 0.7520(4) 0.065(3) Uani 1 1 d . . . . .
H02G H 1.058939 0.718173 0.773040 0.077 Uiso 1 1 calc R U . . .
H02H H 1.087927 0.784319 0.751700 0.077 Uiso 1 1 calc R U . . .
C02A C 0.4891(8) 0.9984(6) 0.6782(4) 0.046(3) Uani 1 1 d . . . . .
C02B C 0.9151(7) 0.5115(6) 0.5564(4) 0.045(3) Uani 1 1 d . . . . .
H02I H 0.920645 0.464618 0.560303 0.055 Uiso 1 1 calc R U . . .
C02C C 0.3801(9) 0.2835(7) 0.2542(4) 0.062(3) Uani 1 1 d . . . . .
H02J H 0.369029 0.234962 0.257066 0.074 Uiso 1 1 calc R U . . .
H02K H 0.420625 0.288815 0.234173 0.074 Uiso 1 1 calc R U . . .
C02E C 0.8547(9) 0.4688(6) 0.4219(4) 0.051(3) Uani 1 1 d . . . . .
O02F O 0.6755(8) 0.1517(6) 0.4655(4) 0.060(3) Uani 1 1 d . . . . .
C02G C 0.5724(9) 0.4966(7) 0.4504(4) 0.059(4) Uani 1 1 d . . . . .
H02L H 0.559332 0.543022 0.448812 0.071 Uiso 1 1 calc R U . . .
C02H C 0.7943(7) 0.2147(6) 0.3573(4) 0.040(2) Uani 1 1 d . . . . .
C02I C 0.6343(8) 0.5746(6) 0.5203(4) 0.047(3) Uani 1 1 d . . . . .
C02J C 0.6320(9) 0.8956(7) 0.6717(5) 0.065(4) Uani 1 1 d . . . . .
H02M H 0.582184 0.889126 0.654576 0.078 Uiso 1 1 calc R U . . .
C02L C 0.8544(8) 0.2457(5) 0.4933(4) 0.048(3) Uani 1 1 d . . . . .
H02N H 0.804813 0.226673 0.477225 0.058 Uiso 1 1 calc R U . . .
H02O H 0.835731 0.249354 0.519240 0.058 Uiso 1 1 calc R U . . .
C02M C 0.9672(7) 0.6863(6) 0.6309(4) 0.039(3) Uani 1 1 d . . . . .
H02P H 0.989618 0.645454 0.641295 0.047 Uiso 1 1 calc R U . . .
C02N C 0.7783(8) 0.8658(6) 0.6979(4) 0.059(4) Uani 1 1 d . . . . .
H02Q H 0.830209 0.840112 0.698022 0.071 Uiso 1 1 calc R U . . .
C02O C 0.9283(8) 0.5576(6) 0.5868(5) 0.051(3) Uani 1 1 d . . . . .
H02R H 0.941156 0.546093 0.612612 0.061 Uiso 1 1 calc R U . . .
C02P C 0.5506(9) 0.4492(6) 0.4200(5) 0.062(4) Uani 1 1 d . . . . .
H02S H 0.521481 0.460852 0.396305 0.074 Uiso 1 1 calc R U . . .
C02Q C 0.5098(9) 0.0808(9) 0.2141(5) 0.084(5) Uani 1 1 d . . . . .
H02T H 0.526695 0.034407 0.208047 0.101 Uiso 1 1 calc R U . . .
H02U H 0.450886 0.078778 0.223310 0.101 Uiso 1 1 calc R U . . .
C02R C 0.9057(10) 0.1209(6) 0.4983(5) 0.063(4) Uani 1 1 d D . . . .
H02V H 0.847614 0.115177 0.484602 0.076 Uiso 1 1 calc R U . . .
H02W H 0.899122 0.112350 0.525410 0.076 Uiso 1 1 calc R U . . .
C02T C 0.8933(7) 0.5388(6) 0.5198(4) 0.042(2) Uani 1 1 d . . . . .
C02U C 0.2963(10) 0.3170(10) 0.2417(5) 0.080(5) Uani 1 1 d . . . . .
H02Z H 0.259134 0.317671 0.263168 0.096 Uiso 1 1 calc R U . . .
H010 H 0.308798 0.364188 0.235290 0.096 Uiso 1 1 calc R U . . .
C02V C 0.6333(10) 0.3688(7) 0.5738(5) 0.068(4) Uani 1 1 d . . . . .
H011 H 0.583750 0.366490 0.553840 0.082 Uiso 1 1 calc R U . . .
C02W C 0.7070(7) 0.7901(6) 0.6478(4) 0.042(2) Uani 1 1 d . . . . .
O02X O 0.5542(9) 0.1599(7) 0.2641(4) 0.071(4) Uani 1 1 d . . . . .
C02Y C 0.7516(9) 0.0225(7) 0.4193(5) 0.064(4) Uani 1 1 d . . . . .
H012 H 0.740892 0.030534 0.391745 0.077 Uiso 1 1 calc R U . . .
H013 H 0.799412 0.052435 0.429176 0.077 Uiso 1 1 calc R U . . .
C02Z C 0.8812(8) 0.5920(6) 0.4334(4) 0.053(3) Uani 1 1 d . . . . .
H014 H 0.923340 0.616757 0.450755 0.063 Uiso 1 1 calc R U . . .
H015 H 0.905707 0.588890 0.408514 0.063 Uiso 1 1 calc R U . . .
C030 C 0.7772(14) -0.0494(9) 0.4263(7) 0.117(8) Uani 1 1 d . . . . .
H03A H 0.725079 -0.078166 0.421432 0.141 Uiso 1 1 calc R U . . .
H03B H 0.798358 -0.054827 0.453241 0.141 Uiso 1 1 calc R U . . .
C031 C 0.9335(8) 0.1930(6) 0.4941(5) 0.059(3) Uani 1 1 d . . . . .
H031 H 0.954474 0.195474 0.468169 0.071 Uiso 1 1 calc R U . . .
C032 C 1.1359(13) 1.0638(9) 0.7985(6) 0.107(6) Uani 1 1 d . . . . .
H03C H 1.177075 1.058418 0.779021 0.161 Uiso 1 1 calc R U . . .
H03D H 1.159938 1.095152 0.817807 0.161 Uiso 1 1 calc R U . . .
H03E H 1.080590 1.081272 0.786855 0.161 Uiso 1 1 calc R U . . .
C033 C 0.7428(9) 0.9859(8) 0.5753(6) 0.087(5) Uani 1 1 d . . . . .
H03F H 0.695837 0.957575 0.563124 0.104 Uiso 1 1 calc R U . . .
H03G H 0.750112 0.972796 0.602306 0.104 Uiso 1 1 calc R U . . .
C034 C 1.0142(9) 0.2167(7) 0.5215(5) 0.069(4) Uani 1 1 d . . . . .
H03H H 0.997521 0.218032 0.547516 0.104 Uiso 1 1 calc R U . . .
H03I H 1.032386 0.261552 0.514001 0.104 Uiso 1 1 calc R U . . .
H03J H 1.062572 0.185260 0.519770 0.104 Uiso 1 1 calc R U . . .
C036 C 0.7125(9) 1.0554(8) 0.5735(7) 0.098(6) Uani 1 1 d . . . . .
H03K H 0.687409 1.065898 0.547654 0.117 Uiso 1 1 calc R U . . .
H03L H 0.762135 1.086124 0.579774 0.117 Uiso 1 1 calc R U . . .
C037 C 0.4288(9) 1.0532(7) 0.6910(5) 0.066(4) Uani 1 1 d . . . . .
H03M H 0.379748 1.031669 0.702721 0.079 Uiso 1 1 calc R U . . .
H03N H 0.461417 1.080336 0.710748 0.079 Uiso 1 1 calc R U . . .
C038 C 1.1910(11) 0.7121(10) 0.7584(6) 0.094(5) Uani 1 1 d . . . . .
H03O H 1.193280 0.663030 0.762554 0.113 Uiso 1 1 calc R U . . .
H03P H 1.220348 0.721733 0.735160 0.113 Uiso 1 1 calc R U . . .
C039 C 1.0568(12) -0.0545(9) 0.3131(5) 0.089(5) Uani 1 1 d . . . . .
H03Q H 1.025305 -0.085487 0.294969 0.107 Uiso 1 1 calc R U . . .
H03R H 1.097652 -0.027764 0.299020 0.107 Uiso 1 1 calc R U . . .
C03A C 1.1087(9) -0.0954(8) 0.3438(5) 0.069(4) Uani 1 1 d . . . . .
H03S H 1.159082 -0.116445 0.332759 0.083 Uiso 1 1 calc R U . . .
H03T H 1.131640 -0.064779 0.364154 0.083 Uiso 1 1 calc R U . . .
C03C C 0.2457(13) 0.2860(15) 0.2086(6) 0.139(9) Uani 1 1 d . . . . .
H03U H 0.228234 0.322668 0.190803 0.167 Uiso 1 1 calc R U . . .
H03V H 0.286532 0.257064 0.195816 0.167 Uiso 1 1 calc R U . . .
C03D C 1.0632(9) 0.9407(8) 0.7946(5) 0.080(5) Uani 1 1 d . . . . .
H03W H 1.086734 0.932002 0.769892 0.095 Uiso 1 1 calc R U . . .
H03X H 1.069819 0.898983 0.809626 0.095 Uiso 1 1 calc R U . . .
C03E C 0.3923(14) 1.0992(10) 0.6607(6) 0.113(7) Uani 1 1 d . . . . .
H03$ H 0.364023 1.071950 0.639862 0.135 Uiso 1 1 calc R U . . .
H135 H 0.346601 1.127109 0.670985 0.135 Uiso 1 1 calc R U . . .
C03F C 1.2390(10) 0.7454(10) 0.7905(5) 0.088(5) Uani 1 1 d . . . . .
H016 H 1.242346 0.794067 0.785243 0.106 Uiso 1 1 calc R U . . .
H017 H 1.206988 0.739535 0.813348 0.106 Uiso 1 1 calc R U . . .
C03G C 0.6795(13) 0.2898(7) 0.5803(6) 0.110(7) Uani 1 1 d . . . . .
H019 H 0.635427 0.258279 0.587978 0.165 Uiso 1 1 calc R U . . .
H01I H 0.727826 0.291942 0.599986 0.165 Uiso 1 1 calc R U . . .
H01K H 0.701330 0.274508 0.556568 0.165 Uiso 1 1 calc R U . . .
C03H C 0.6389(11) 1.0659(10) 0.6036(8) 0.126(7) Uani 1 1 d . . . . .
H01L H 0.665663 1.060027 0.629390 0.189 Uiso 1 1 calc R U . . .
H01N H 0.592411 1.032748 0.598656 0.189 Uiso 1 1 calc R U . . .
H01O H 0.614435 1.111087 0.600809 0.189 Uiso 1 1 calc R U . . .
C03J C 0.4381(12) 0.1053(9) 0.1479(6) 0.124(7) Uani 1 1 d D . . . .
H01P H 0.450706 0.062018 0.135834 0.148 Uiso 1 1 calc R U . . .
H01Q H 0.435543 0.140902 0.128410 0.148 Uiso 1 1 calc R U . . .
C03N C 0.8513(18) -0.0743(12) 0.4004(9) 0.198(16) Uani 1 1 d . . . . .
H01R H 0.905443 -0.049822 0.407343 0.296 Uiso 1 1 calc R U . . .
H01S H 0.832691 -0.065826 0.373789 0.296 Uiso 1 1 calc R U . . .
H01T H 0.861235 -0.122388 0.404266 0.296 Uiso 1 1 calc R U . . .
C03O C 1.3235(12) 0.7199(11) 0.7975(7) 0.118(7) Uani 1 1 d . . . . .
H01U H 1.339153 0.694354 0.775424 0.177 Uiso 1 1 calc R U . . .
H01W H 1.325779 0.690423 0.819616 0.177 Uiso 1 1 calc R U . . .
H01X H 1.364584 0.756972 0.802241 0.177 Uiso 1 1 calc R U . . .
C03S C 0.5039(18) 0.1205(17) 0.1782(8) 0.201(14) Uani 1 1 d . . . . .
H028 H 0.496222 0.168067 0.185117 0.241 Uiso 1 1 calc R U . . .
H029 H 0.561233 0.117130 0.167498 0.241 Uiso 1 1 calc R U . . .
C03T C 0.3496(15) 0.1014(14) 0.1673(9) 0.200(13) Uani 1 1 d D . . . .
H030 H 0.314877 0.141568 0.160841 0.300 Uiso 1 1 calc R U . . .
H032 H 0.361887 0.098849 0.194772 0.300 Uiso 1 1 calc R U . . .
H033 H 0.317189 0.061536 0.158295 0.300 Uiso 1 1 calc R U . . .
C03X C 0.1724(13) 0.2484(14) 0.2131(8) 0.163(11) Uani 1 1 d . . . . .
H034 H 0.180800 0.222417 0.236514 0.244 Uiso 1 1 calc R U . . .
H035 H 0.162003 0.217872 0.191582 0.244 Uiso 1 1 calc R U . . .
H036 H 0.122168 0.278239 0.214351 0.244 Uiso 1 1 calc R U . . .

loop_
_atom_site_aniso_label
_atom_site_aniso_U_11
_atom_site_aniso_U_22
_atom_site_aniso_U_33
_atom_site_aniso_U_23
_atom_site_aniso_U_13
_atom_site_aniso_U_12
S001 0.038(3) 0.017(3) 0.048(4) -0.003(2) 0.006(2) 0.002(2)
C1 0.18(2) 0.061(14) 0.29(3) 0.033(15) 0.05(2) 0.002(14)
O1 0.082(8) 0.050(8) 0.081(11) -0.031(7) -0.017(7) -0.011(6)
N1 0.049(6) 0.030(4) 0.062(5) -0.016(3) -0.008(4) -0.006(4)
S1 0.047(3) 0.016(3) 0.059(4) -0.004(3) 0.007(3) -0.002(2)
S2 0.036(3) 0.031(3) 0.048(4) -0.007(3) 0.008(2) -0.003(2)
C2 0.181(12) 0.049(6) 0.132(16) 0.015(8) -0.018(9) -0.045(6)
O2 0.044(5) 0.046(7) 0.075(10) -0.011(6) -0.015(6) 0.013(5)
N2 0.060(4) 0.042(6) 0.061(8) -0.025(5) -0.013(4) 0.013(4)
C3 0.041(3) 0.051(7) 0.069(8) -0.006(5) 0.010(4) 0.002(4)
S3 0.043(3) 0.025(3) 0.057(4) -0.007(3) 0.003(3) 0.000(2)
O3 0.083(8) 0.033(7) 0.121(14) -0.016(7) 0.002(8) -0.023(6)
N3 0.053(5) 0.026(5) 0.055(5) -0.003(4) 0.003(4) -0.007(4)
C4 0.083(6) 0.057(7) 0.128(14) -0.034(7) -0.016(6) 0.031(5)
N4 0.065(6) 0.024(3) 0.057(4) -0.003(3) 0.001(4) -0.008(4)
N005 0.039(3) 0.041(6) 0.066(7) -0.013(5) 0.008(4) -0.003(4)
C5 0.24(3) 0.27(3) 0.36(5) -0.06(3) -0.12(3) 0.17(3)
N5 0.049(5) 0.014(3) 0.055(4) -0.008(3) 0.007(4) -0.006(3)
C007 0.035(5) 0.036(4) 0.062(6) 0.008(4) 0.011(4) -0.008(4)
N6 0.059(6) 0.018(4) 0.046(5) -0.009(3) 0.000(4) 0.006(4)
C6 0.056(6) 0.017(4) 0.052(5) -0.009(4) 0.005(4) 0.008(4)
C7 0.136(14) 0.137(18) 0.19(2) 0.028(16) 0.062(16) -0.038(13)
N008 0.046(5) 0.014(3) 0.044(6) -0.013(3) -0.003(4) -0.004(3)
C8 0.028(5) 0.009(3) 0.063(6) 0.000(3) 0.000(4) -0.003(3)
C9 0.038(5) 0.020(3) 0.053(4) -0.008(3) 0.009(4) -0.011(4)
N00A 0.052(5) 0.035(5) 0.046(5) -0.007(4) 0.005(4) 0.011(4)
C00B 0.018(5) 0.015(3) 0.071(5) -0.007(3) 0.001(4) -0.005(3)
N00C 0.056(4) 0.035(6) 0.058(7) -0.003(5) -0.003(4) -0.006(4)
C00D 0.045(5) 0.032(4) 0.063(6) 0.003(4) 0.003(4) 0.003(4)
C00E 0.047(6) 0.022(4) 0.052(5) -0.006(3) -0.005(4) -0.017(4)
N00H 0.048(6) 0.014(4) 0.073(5) -0.005(3) -0.007(4) -0.005(4)
O00J 0.093(8) 0.018(5) 0.058(5) -0.002(4) -0.020(5) -0.023(5)
N00K 0.051(4) 0.029(5) 0.045(6) 0.001(4) 0.006(4) 0.005(3)
N00L 0.060(5) 0.024(5) 0.073(8) -0.008(5) -0.004(4) 0.005(4)
O00M 0.054(6) 0.042(6) 0.053(5) -0.003(4) -0.004(4) -0.017(5)
C00N 0.040(5) 0.017(3) 0.054(5) -0.006(3) 0.007(4) 0.000(3)
N00O 0.062(6) 0.020(4) 0.057(6) -0.010(4) 0.000(5) 0.011(4)
C00Q 0.063(5) 0.019(6) 0.086(8) -0.005(5) -0.011(5) 0.005(4)
C00T 0.035(5) 0.015(3) 0.054(4) -0.008(3) 0.009(4) -0.009(3)
N00U 0.054(4) 0.035(5) 0.059(7) -0.011(5) 0.002(4) 0.003(4)
C00V 0.033(5) 0.021(3) 0.050(5) -0.007(3) 0.004(4) -0.007(3)
C00W 0.051(6) 0.018(3) 0.058(4) -0.010(3) 0.008(4) 0.001(4)
C00Y 0.046(6) 0.015(3) 0.052(5) -0.006(3) 0.002(4) -0.001(3)
C00Z 0.052(4) 0.034(5) 0.054(6) -0.013(4) 0.002(4) 0.001(4)
N10 0.056(6) 0.030(3) 0.049(4) -0.006(3) 0.004(4) -0.010(3)
C10 0.025(5) 0.026(3) 0.047(4) -0.006(3) 0.011(4) -0.013(3)
C012 0.048(4) 0.024(5) 0.077(7) -0.012(4) -0.002(4) 0.001(4)
C12 0.083(10) 0.122(14) 0.174(18) -0.057(13) -0.044(11) 0.031(8)
C11 0.049(6) 0.017(3) 0.044(5) -0.010(3) 0.002(4) 0.001(3)
C013 0.038(5) 0.023(3) 0.050(5) -0.006(3) 0.010(4) -0.006(3)
C13 0.224(18) 0.107(16) 0.37(4) 0.071(18) 0.17(2) 0.095(14)
C014 0.029(5) 0.034(4) 0.049(4) -0.008(3) 0.005(4) -0.010(3)
C14 0.165(14) 0.103(15) 0.106(15) -0.026(12) 0.022(11) -0.056(11)
C015 0.055(4) 0.022(4) 0.060(7) -0.001(4) 0.000(4) 0.002(4)
C15 0.093(11) 0.092(9) 0.23(3) 0.039(14) -0.098(14) 0.007(9)
C016 0.018(5) 0.033(3) 0.056(5) -0.015(3) 0.005(4) -0.008(3)
C16 0.151(15) 0.144(17) 0.31(3) 0.087(19) 0.092(18) 0.033(12)
C017 0.059(6) 0.031(5) 0.080(10) 0.004(5) 0.004(6) 0.006(4)
C17 0.106(13) 0.063(10) 0.27(3) -0.031(14) 0.072(16) 0.015(9)
C018 0.034(5) 0.023(4) 0.050(5) -0.004(3) 0.005(4) -0.007(4)
C18 0.20(2) 0.14(3) 0.45(4) 0.14(3) 0.15(3) 0.05(2)
C019 0.039(6) 0.019(3) 0.055(4) -0.006(3) 0.002(4) -0.003(3)
C01A 0.059(6) 0.021(3) 0.050(4) -0.005(3) 0.000(4) 0.000(4)
C01C 0.037(5) 0.030(3) 0.047(5) -0.008(3) 0.005(4) -0.005(3)
C01D 0.042(5) 0.028(4) 0.067(7) -0.007(4) -0.006(5) 0.007(4)
C01E 0.041(4) 0.029(4) 0.056(6) -0.005(4) 0.008(4) -0.006(3)
O01F 0.048(5) 0.035(4) 0.069(8) -0.001(4) 0.003(5) 0.003(4)
C01G 0.052(6) 0.010(3) 0.051(5) -0.003(3) 0.003(4) 0.005(3)
C01H 0.034(5) 0.025(4) 0.048(6) -0.004(3) 0.007(4) -0.010(3)
C01I 0.066(5) 0.064(7) 0.082(9) -0.022(6) -0.016(5) 0.010(5)
C01J 0.045(6) 0.020(3) 0.043(6) -0.011(3) 0.007(5) -0.005(3)
C01K 0.058(4) 0.042(6) 0.060(7) -0.009(5) -0.006(4) 0.013(4)
C01L 0.038(5) 0.034(3) 0.046(5) -0.011(3) 0.009(4) -0.003(3)
C01M 0.035(5) 0.017(4) 0.052(5) -0.002(3) 0.006(4) -0.004(4)
C01N 0.047(6) 0.029(4) 0.059(6) -0.001(3) 0.002(4) -0.001(4)
O01O 0.063(6) 0.015(5) 0.055(4) -0.007(3) 0.005(4) -0.002(4)
C01P 0.052(6) 0.039(4) 0.052(6) 0.000(3) -0.005(4) -0.003(4)
C01Q 0.061(6) 0.028(4) 0.063(9) -0.006(4) 0.008(6) -0.010(4)
O01R 0.050(6) 0.061(7) 0.073(8) -0.014(6) 0.006(5) 0.008(5)
O01S 0.095(8) 0.041(6) 0.076(7) -0.014(5) -0.026(6) 0.020(6)
O01T 0.066(7) 0.037(4) 0.081(10) 0.004(4) -0.028(6) 0.000(4)
C01U 0.050(6) 0.019(3) 0.049(5) -0.007(3) 0.014(4) -0.003(3)
C01V 0.051(6) 0.022(4) 0.059(6) -0.007(3) -0.010(5) 0.005(4)
C01W 0.064(7) 0.047(8) 0.055(7) -0.005(6) 0.003(6) 0.010(5)
C01Y 0.042(5) 0.017(3) 0.045(5) -0.007(3) 0.008(4) 0.002(3)
C01Z 0.037(4) 0.031(5) 0.050(6) -0.009(4) 0.002(4) 0.001(4)
C020 0.061(5) 0.046(8) 0.074(8) -0.007(6) 0.004(5) -0.001(5)
C021 0.039(4) 0.023(4) 0.058(6) -0.006(4) -0.003(4) 0.003(3)
C21 0.087(9) 0.034(5) 0.072(11) 0.001(6) 0.001(8) -0.005(5)
C022 0.063(6) 0.039(5) 0.059(9) 0.000(5) -0.003(6) -0.001(4)
C22 0.160(19) 0.078(12) 0.45(5) -0.09(2) 0.16(3) -0.028(12)
O024 0.065(6) 0.038(6) 0.052(4) 0.000(4) 0.005(5) -0.003(5)
C24 0.216(14) 0.039(5) 0.102(14) -0.001(7) -0.016(11) -0.031(6)
C025 0.089(8) 0.019(3) 0.048(5) -0.005(3) 0.011(5) -0.011(4)
O026 0.050(6) 0.053(7) 0.073(7) -0.025(5) -0.014(5) 0.009(5)
C027 0.089(9) 0.097(9) 0.075(12) -0.020(7) 0.022(8) -0.023(7)
O028 0.094(8) 0.030(6) 0.096(8) -0.015(5) -0.026(6) 0.016(6)
C029 0.096(7) 0.021(6) 0.073(7) 0.011(5) -0.020(5) 0.010(5)
C02A 0.053(5) 0.026(5) 0.057(7) -0.006(4) -0.007(4) 0.003(4)
C02B 0.056(7) 0.018(4) 0.061(5) -0.001(3) -0.005(5) -0.005(5)
C02C 0.075(6) 0.040(7) 0.069(7) 0.004(5) -0.006(5) -0.015(5)
C02E 0.078(8) 0.023(4) 0.052(4) -0.001(3) 0.005(5) -0.012(4)
O02F 0.072(7) 0.046(6) 0.059(7) -0.006(5) -0.014(5) 0.001(5)
C02G 0.088(8) 0.025(5) 0.060(6) -0.010(4) -0.017(5) 0.000(5)
C02H 0.046(5) 0.022(4) 0.053(4) -0.004(3) 0.000(4) 0.004(4)
C02I 0.070(7) 0.027(3) 0.045(5) -0.006(3) 0.002(4) -0.004(4)
C02J 0.056(5) 0.056(6) 0.081(9) -0.026(6) -0.009(6) 0.015(5)
C02L 0.051(5) 0.016(3) 0.076(9) 0.000(4) 0.000(5) -0.007(3)
C02M 0.053(6) 0.015(4) 0.050(5) -0.002(3) 0.003(4) 0.001(4)
C02N 0.053(5) 0.033(6) 0.088(7) -0.022(5) -0.012(5) 0.010(5)
C02O 0.062(7) 0.021(4) 0.067(6) -0.005(3) -0.010(6) -0.003(4)
C02P 0.097(9) 0.021(4) 0.062(7) -0.008(4) -0.024(7) 0.004(4)
C02Q 0.055(7) 0.102(12) 0.091(9) -0.036(8) -0.017(7) 0.016(7)
C02R 0.089(8) 0.025(4) 0.079(12) 0.008(6) 0.022(8) 0.006(4)
C02T 0.051(6) 0.016(3) 0.058(4) -0.005(3) -0.004(4) -0.001(4)
C02U 0.075(7) 0.119(12) 0.045(9) 0.020(8) -0.002(5) 0.002(6)
C02V 0.093(7) 0.044(6) 0.070(8) -0.029(5) 0.025(6) -0.039(5)
C02W 0.045(5) 0.027(4) 0.055(5) -0.003(3) 0.005(4) -0.005(3)
O02X 0.081(8) 0.062(7) 0.066(9) -0.011(6) -0.017(7) 0.021(6)
C02Y 0.078(7) 0.037(6) 0.078(11) 0.005(6) 0.013(7) 0.005(5)
C02Z 0.056(5) 0.025(4) 0.076(10) 0.005(5) 0.002(6) -0.002(4)
C030 0.150(15) 0.050(7) 0.163(19) 0.036(9) 0.082(14) 0.037(8)
C031 0.068(5) 0.026(4) 0.085(10) 0.010(5) 0.013(5) 0.007(3)
C032 0.123(14) 0.092(10) 0.118(16) -0.018(9) 0.077(12) -0.007(9)
C033 0.061(6) 0.050(7) 0.151(15) -0.028(8) 0.026(8) -0.008(5)
C034 0.070(7) 0.027(7) 0.110(11) 0.010(7) 0.000(7) 0.011(5)
C036 0.042(7) 0.049(7) 0.203(17) -0.032(8) 0.018(8) -0.012(5)
C037 0.058(6) 0.034(6) 0.104(11) -0.017(6) 0.003(6) 0.005(5)
C038 0.094(7) 0.091(12) 0.092(12) 0.012(9) -0.030(6) 0.015(7)
C039 0.111(9) 0.068(9) 0.086(10) -0.017(7) -0.013(7) 0.048(8)
C03A 0.068(8) 0.070(9) 0.068(10) -0.015(7) 0.008(7) 0.039(6)
C03C 0.101(11) 0.26(2) 0.056(11) -0.018(12) 0.011(7) -0.056(13)
C03D 0.064(5) 0.075(9) 0.100(13) -0.017(8) 0.001(6) 0.006(5)
C03E 0.145(14) 0.078(12) 0.119(13) 0.008(9) 0.039(10) 0.077(10)
C03F 0.089(8) 0.098(12) 0.076(11) 0.020(8) -0.006(7) -0.017(7)
C03G 0.158(14) 0.032(6) 0.156(18) -0.018(8) 0.110(13) -0.031(7)
C03H 0.065(9) 0.075(13) 0.24(2) -0.012(13) 0.050(11) 0.006(9)
C03J 0.165(14) 0.049(10) 0.142(15) 0.005(11) -0.083(12) -0.020(11)
C03N 0.24(3) 0.095(17) 0.28(3) 0.111(19) 0.19(2) 0.104(18)
C03O 0.098(8) 0.102(15) 0.15(2) -0.021(14) -0.027(9) -0.004(9)
C03S 0.20(2) 0.25(3) 0.139(13) 0.048(15) -0.094(13) -0.11(2)
C03T 0.185(16) 0.12(2) 0.28(3) -0.03(2) -0.029(19) -0.071(16)
C03X 0.091(11) 0.19(2) 0.21(3) -0.062(19) 0.054(14) -0.027(12)

loop_
_atom_type_symbol
_atom_type_description
_atom_type_scat_dispersion_real
_atom_type_scat_dispersion_imag
_atom_type_scat_source
H H 0.0000 0.0000 'International Tables Vol C Tables 4.2.6.8 and 6.1.1.4'
C C 0.0000 0.0000 'International Tables Vol C Tables 4.2.6.8 and 6.1.1.4'
N N 0.0000 0.0000 'International Tables Vol C Tables 4.2.6.8 and 6.1.1.4'
O O 0.0000 0.0000 'International Tables Vol C Tables 4.2.6.8 and 6.1.1.4'
S S 0.0000 0.0000 'International Tables Vol C Tables 4.2.6.8 and 6.1.1.4'

loop_
_geom_angle_atom_site_label_1
_geom_angle_atom_site_label_2
_geom_angle_atom_site_label_3
_geom_angle
_geom_angle_site_symmetry_1
_geom_angle_site_symmetry_3
_geom_angle_publ_flag
C02H S001 C00Y 92.4(6) . . ?
C016 N1 C24 125.3(12) . . ?
C016 N1 C00E 111.7(10) . . ?
C24 N1 C00E 116.2(13) . . ?
C00W S1 C02T 93.4(7) . . ?
C01C S2 C01A 94.0(7) . . ?
C21 C2 C24 112.6(16) . . ?
C21 C2 C14 117.4(16) . . ?
C24 C2 C14 107.2(16) . . ?
C02A N2 C01K 127.6(12) . . ?
O01R C3 N005 122.9(13) . . ?
O01R C3 C020 122.2(11) . . ?
N005 C3 C020 114.8(11) . . ?
C02W S3 C00V 89.9(6) . . ?
C007 N3 C00N 129.2(11) . . ?
C02Z C4 C12 109.2(13) . . ?
C02Z C4 C15 104.2(13) . . ?
C12 C4 C15 109.5(17) . . ?
C019 N4 C02E 114.8(11) . . ?
C019 N4 C02Z 128.5(11) . . ?
C02E N4 C02Z 116.2(12) . . ?
C3 N005 C012 129.3(12) . . ?
C9 N5 C02L 125.1(11) . . ?
C9 N5 C00T 115.8(10) . . ?
C02L N5 C00T 117.6(12) . . ?
O01T C007 N3 124.0(14) . . ?
O01T C007 C029 121.8(13) . . ?
N3 C007 C029 114.1(11) . . ?
C11 N6 C01Y 121.7(11) . . ?
C013 C6 C01Y 115.5(11) . . ?
C01P N008 C11 129.9(11) . . ?
C00B C8 C01G 113.2(12) . . ?
N5 C9 C00Y 130.7(10) . . ?
N5 C9 C025 104.2(11) . . ?
C00Y C9 C025 124.3(12) . . ?
C01Y N00A C00D 128.6(11) . . ?
N00H C00B N00O 112.7(11) . . ?
N00H C00B C8 126.2(11) . . ?
N00O C00B C8 120.5(12) . . ?
C01I N00C C00Z 128.5(13) . . ?
O01F C00D N00A 121.3(13) . . ?
O01F C00D C02C 124.0(12) . . ?
N00A C00D C02C 114.7(11) . . ?
O00J C00E N1 123.7(12) . . ?
O00J C00E C02I 132.5(12) . . ?
N1 C00E C02I 103.8(11) . . ?
C00B N00H C00N 117.7(11) . . ?
C01K N00K C012 116.3(12) . . ?
C00Q N00L C015 125.9(12) . . ?
N00H C00N N3 111.4(11) . . ?
N00H C00N C02M 122.6(13) . . ?
N3 C00N C02M 126.0(11) . . ?
C01N N00O C00B 128.9(12) . . ?
O028 C00Q N00L 127.1(14) . . ?
O028 C00Q C039 120.0(14) . . ?
N00L C00Q C039 112.3(13) . . ?
O01O C00T N5 125.3(11) . . ?
O01O C00T C01U 132.1(11) . . ?
N5 C00T C01U 102.6(11) . . ?
C015 N00U C00Z 116.8(11) . . ?
C018 C00V C016 124.3(11) . . ?
C018 C00V S3 112.8(9) . . ?
C016 C00V S3 122.9(9) . . ?
C02O C00W C01G 123.4(12) . . ?
C02O C00W S1 111.7(9) . . ?
C01G C00W S1 124.9(10) . . ?
C01M C00Y C9 127.2(11) . . ?
C01M C00Y S001 109.2(9) . . ?
C9 C00Y S001 123.2(10) . . ?
N00U C00Z N00C 114.4(12) . . ?
N00U C00Z C01Z 121.2(12) . . ?
N00C C00Z C01Z 124.3(11) . . ?
C10 N10 C014 111.0(10) . . ?
C10 N10 C01Q 128.0(11) . . ?
C014 N10 C01Q 119.6(12) . . ?
C02I C10 N10 106.2(11) . . ?
C02I C10 C01C 129.1(12) . . ?
N10 C10 C01C 124.4(11) . . ?
N00K C012 N005 112.7(11) . . ?
N00K C012 C02N 123.6(12) . . ?
N005 C012 C02N 123.6(11) . . ?
C5 C12 C4 100(2) . . ?
N6 C11 N008 114.2(10) . . ?
N6 C11 C01J 123.0(11) . . ?
N008 C11 C01J 122.8(12) . . ?
C6 C013 C01J 123.1(11) . . ?
C6 C013 C01A 117.5(11) . . ?
C01J C013 C01A 119.3(12) . . ?
C03E C13 C18 103(2) . . ?
O00M C014 C01L 134.3(12) . . ?
O00M C014 N10 121.7(12) . . ?
C01L C014 N10 103.9(11) . . ?
C01D C015 N00U 125.6(11) . . ?
C01D C015 N00L 124.8(12) . . ?
N00U C015 N00L 109.6(11) . . ?
N1 C016 C01L 107.8(10) . . ?
N1 C016 C00V 126.6(11) . . ?
C01L C016 C00V 125.6(11) . . ?
C03A C16 C1 121(2) . . ?
C01N C017 C033 113.8(12) . . ?
C00V C018 C01H 113.6(11) . . ?
C01U C019 N4 105.2(11) . . ?
C01U C019 C02T 128.3(12) . . ?
N4 C019 C02T 126.5(11) . . ?
C02P C01A C013 126.1(13) . . ?
C02P C01A S2 110.7(10) . . ?
C013 C01A S2 123.1(9) . . ?
C02G C01C C10 118.6(11) . . ?
C02G C01C S2 111.3(10) . . ?
C10 C01C S2 130.0(10) . . ?
C015 C01D C021 117.2(12) . . ?
C02J C01E C02N 117.8(12) . . ?
C02J C01E C02W 124.1(12) . . ?
C02N C01E C02W 118.1(11) . . ?
C02M C01G C8 121.3(11) . . ?
C02M C01G C00W 121.7(11) . . ?
C8 C01G C00W 116.9(12) . . ?
C02W C01H C018 111.6(12) . . ?
O02X C01I N00C 124.0(14) . . ?
O02X C01I C02Q 117.8(13) . . ?
N00C C01I C02Q 118.1(13) . . ?
C013 C01J C11 115.9(12) . . ?
N00K C01K C02J 126.9(12) . . ?
N00K C01K N2 110.5(12) . . ?
C02J C01K N2 122.3(12) . . ?
C02I C01L C014 108.0(11) . . ?
C02I C01L C016 109.6(11) . . ?
C014 C01L C016 142.3(12) . . ?
C00Y C01M C01V 115.6(11) . . ?
O01S C01N N00O 126.4(13) . . ?
O01S C01N C017 123.5(14) . . ?
N00O C01N C017 110.0(12) . . ?
O02F C01P N008 122.2(12) . . ?
O02F C01P C022 121.9(13) . . ?
N008 C01P C022 115.7(12) . . ?
N10 C01Q C02V 112.4(11) . . ?
C019 C01U C025 110.9(11) . . ?
C019 C01U C00T 143.1(12) . . ?
C025 C01U C00T 105.9(10) . . ?
C02H C01V C01M 111.3(12) . . ?
C7 C01W C02V 118.8(15) . . ?
N6 C01Y N00A 114.6(10) . . ?
N6 C01Y C6 120.6(12) . . ?
N00A C01Y C6 124.8(11) . . ?
C021 C01Z C00Z 116.9(11) . . ?
C03D C020 C3 118.8(12) . . ?
C01D C021 C01Z 122.2(12) . . ?
C01D C021 C02H 121.5(11) . . ?
C01Z C021 C02H 116.3(10) . . ?
C2 C21 C22 107.5(17) . . ?
C01P C022 C02Y 109.5(11) . . ?
N1 C24 C2 124.5(17) . . ?
C9 C025 C01U 111.6(12) . . ?
C9 C025 C02E 141.7(13) . . ?
C01U C025 C02E 106.5(11) . . ?
C032 C027 C03D 122.2(17) . . ?
C007 C029 C038 110.5(12) . . ?
O026 C02A N2 126.9(12) . . ?
O026 C02A C037 121.2(12) . . ?
N2 C02A C037 111.9(12) . . ?
C02O C02B C02T 117.1(12) . . ?
C00D C02C C02U 115.0(13) . . ?
O024 C02E N4 125.4(12) . . ?
O024 C02E C025 130.8(13) . . ?
N4 C02E C025 102.6(12) . . ?
C01C C02G C02P 112.2(12) . . ?
C01V C02H C021 127.9(12) . . ?
C01V C02H S001 111.3(9) . . ?
C021 C02H S001 120.8(9) . . ?
C10 C02I C01L 110.6(12) . . ?
C10 C02I C00E 142.4(13) . . ?
C01L C02I C00E 106.9(11) . . ?
C01K C02J C01E 118.1(13) . . ?
N5 C02L C031 117.5(10) . . ?
C01G C02M C00N 118.5(11) . . ?
C012 C02N C01E 117.1(11) . . ?
C02B C02O C00W 108.7(13) . . ?
C01A C02P C02G 111.7(13) . . ?
C03S C02Q C01I 116.9(17) . . ?
C031 C02R C17 116.5(13) . . ?
C02B C02T C019 122.3(11) . . ?
C02B C02T S1 109.1(9) . . ?
C019 C02T S1 128.5(10) . . ?
C03C C02U C02C 115.7(17) . . ?
C01W C02V C01Q 116.1(11) . . ?
C01W C02V C03G 106.1(13) . . ?
C01Q C02V C03G 106.0(11) . . ?
C01H C02W C01E 128.5(12) . . ?
C01H C02W S3 111.9(10) . . ?
C01E C02W S3 119.6(9) . . ?
C030 C02Y C022 109.3(12) . . ?
C4 C02Z N4 111.7(12) . . ?
C02Y C030 C03N 112.9(15) . . ?
C02R C031 C034 115.9(12) . . ?
C02R C031 C02L 113.8(10) . . ?
C034 C031 C02L 111.8(11) . . ?
C036 C033 C017 118.3(14) . . ?
C033 C036 C03H 109.2(16) . . ?
C03E C037 C02A 115.5(14) . . ?
C03F C038 C029 113.6(15) . . ?
C03A C039 C00Q 112.0(14) . . ?
C16 C03A C039 113.0(16) . . ?
C03X C03C C02U 121(2) . . ?
C020 C03D C027 115.2(14) . . ?
C13 C03E C037 115(2) . . ?
C03O C03F C038 112.0(18) . . ?
C03S C03J C03T 105(2) . . ?
C03J C03S C02Q 121(2) . . ?

loop_
_geom_bond_atom_site_label_1
_geom_bond_atom_site_label_2
_geom_bond_distance
_geom_bond_site_symmetry_2
_geom_bond_publ_flag
S001 C02H 1.699(14) . ?
S001 C00Y 1.742(12) . ?
C1 C16 1.535(10) . ?
N1 C016 1.329(17) . ?
N1 C24 1.416(15) . ?
N1 C00E 1.451(17) . ?
S1 C00W 1.701(15) . ?
S1 C02T 1.731(12) . ?
S2 C01C 1.655(13) . ?
S2 C01A 1.710(14) . ?
C2 C21 1.44(2) . ?
C2 C24 1.48(2) . ?
C2 C14 1.538(10) . ?
N2 C02A 1.291(16) . ?
N2 C01K 1.459(17) . ?
C3 O01R 1.236(17) . ?
C3 N005 1.345(16) . ?
C3 C020 1.494(19) . ?
S3 C02W 1.692(14) . ?
S3 C00V 1.705(12) . ?
N3 C007 1.346(16) . ?
N3 C00N 1.385(16) . ?
C4 C02Z 1.485(18) . ?
C4 C12 1.54(2) . ?
C4 C15 1.74(3) . ?
N4 C019 1.388(17) . ?
N4 C02E 1.388(17) . ?
N4 C02Z 1.518(16) . ?
N005 C012 1.349(17) . ?
C5 C12 1.44(3) . ?
N5 C9 1.346(16) . ?
N5 C02L 1.432(15) . ?
N5 C00T 1.429(16) . ?
C007 O01T 1.174(16) . ?
C007 C029 1.521(19) . ?
N6 C11 1.299(16) . ?
N6 C01Y 1.310(15) . ?
C6 C013 1.346(17) . ?
C6 C01Y 1.481(16) . ?
C7 C01W 1.42(2) . ?
N008 C01P 1.347(17) . ?
N008 C11 1.386(15) . ?
C8 C00B 1.413(16) . ?
C8 C01G 1.442(16) . ?
C9 C00Y 1.391(17) . ?
C9 C025 1.405(16) . ?
N00A C01Y 1.357(16) . ?
N00A C00D 1.360(16) . ?
C00B N00H 1.292(16) . ?
C00B N00O 1.411(15) . ?
N00C C01I 1.316(18) . ?
N00C C00Z 1.345(17) . ?
C00D O01F 1.302(16) . ?
C00D C02C 1.452(18) . ?
C00E O00J 1.192(16) . ?
C00E C02I 1.475(18) . ?
N00H C00N 1.312(15) . ?
N00K C01K 1.292(17) . ?
N00K C012 1.329(16) . ?
N00L C00Q 1.311(17) . ?
N00L C015 1.435(16) . ?
O00M C014 1.271(16) . ?
C00N C02M 1.427(16) . ?
N00O C01N 1.352(17) . ?
C00Q O028 1.171(18) . ?
C00Q C039 1.55(2) . ?
C00T O01O 1.209(15) . ?
C00T C01U 1.468(17) . ?
N00U C015 1.337(17) . ?
N00U C00Z 1.339(16) . ?
C00V C018 1.315(16) . ?
C00V C016 1.504(16) . ?
C00W C02O 1.463(17) . ?
C00W C01G 1.470(16) . ?
C00Y C01M 1.345(16) . ?
C00Z C01Z 1.411(17) . ?
N10 C10 1.374(16) . ?
N10 C014 1.411(16) . ?
N10 C01Q 1.426(16) . ?
C10 C02I 1.335(16) . ?
C10 C01C 1.441(16) . ?
C012 C02N 1.400(18) . ?
C11 C01J 1.406(16) . ?
C013 C01J 1.398(16) . ?
C013 C01A 1.489(17) . ?
C13 C03E 1.32(3) . ?
C13 C18 1.544(10) . ?
C014 C01L 1.398(17) . ?
C015 C01D 1.321(17) . ?
C016 C01L 1.428(16) . ?
C16 C03A 1.43(3) . ?
C017 C01N 1.473(17) . ?
C017 C033 1.478(19) . ?
C17 C02R 1.523(15) . ?
C018 C01H 1.366(16) . ?
C019 C01U 1.361(15) . ?
C019 C02T 1.393(17) . ?
C01A C02P 1.375(17) . ?
C01C C02G 1.395(18) . ?
C01D C021 1.347(16) . ?
C01E C02J 1.389(17) . ?
C01E C02N 1.404(17) . ?
C01E C02W 1.469(17) . ?
C01G C02M 1.309(16) . ?
C01H C02W 1.370(16) . ?
C01I O02X 1.242(18) . ?
C01I C02Q 1.54(2) . ?
C01K C02J 1.343(19) . ?
C01L C02I 1.391(17) . ?
C01M C01V 1.393(17) . ?
C01N O01S 1.147(17) . ?
C01P O02F 1.256(17) . ?
C01P C022 1.493(18) . ?
C01Q C02V 1.523(17) . ?
C01U C025 1.430(18) . ?
C01V C02H 1.386(16) . ?
C01W C02V 1.506(18) . ?
C01Z C021 1.355(16) . ?
C020 C03D 1.397(18) . ?
C021 C02H 1.521(17) . ?
C21 C22 1.538(16) . ?
C022 C02Y 1.514(19) . ?
O024 C02E 1.207(16) . ?
C025 C02E 1.474(18) . ?
O026 C02A 1.214(17) . ?
C027 C032 1.44(2) . ?
C027 C03D 1.57(2) . ?
C029 C038 1.57(2) . ?
C02A C037 1.497(17) . ?
C02B C02O 1.391(18) . ?
C02B C02T 1.393(18) . ?
C02C C02U 1.460(19) . ?
C02G C02P 1.424(18) . ?
C02L C031 1.575(16) . ?
C02Q C03S 1.47(3) . ?
C02R C031 1.482(18) . ?
C02U C03C 1.46(2) . ?
C02V C03G 1.70(2) . ?
C02Y C030 1.47(2) . ?
C030 C03N 1.57(3) . ?
C031 C034 1.555(19) . ?
C033 C036 1.43(2) . ?
C036 C03H 1.60(3) . ?
C037 C03E 1.46(2) . ?
C038 C03F 1.44(2) . ?
C039 C03A 1.50(2) . ?
C03C C03X 1.35(3) . ?
C03F C03O 1.37(2) . ?
C03J C03S 1.42(3) . ?
C03J C03T 1.545(10) . ?
